data_4101666
loop_
_publ_author_name
'Gao, Shuanhu'
'Wang, Qiaoling'
'Huang, Lily Jun-Shen'
'Lum, Lawrence'
'Chen, Chuo'

_publ_section_title
;
 Chemical and biological studies of nakiterpiosin and nakiterpiosinone.
;
_journal_issue 1
_journal_name_full 'Journal of the American Chemical Society'
_journal_page_first 371
_journal_page_last 383
_journal_paper_doi 10.1021/ja908626k
_journal_volume 132
_journal_year 2010
_chemical_formula_sum 'C14 H19 Br O4'
_chemical_formula_weight 331.20
_chemical_name_systematic
; 
 ? 
;
_space_group_IT_number 19
_symmetry_space_group_name_Hall 'P 2ac 2ab'
_symmetry_space_group_name_H-M 'P 21 21 21'
_atom_sites_solution_hydrogens geom
_atom_sites_solution_primary direct
_atom_sites_solution_secondary difmap
_audit_creation_method SHELXL-97
_cell_angle_alpha 90.00
_cell_angle_beta 90.00
_cell_angle_gamma 90.00
_cell_formula_units_Z 4
_cell_length_a 5.7276(2)
_cell_length_b 10.5267(6)
_cell_length_c 22.9283(12)
_cell_measurement_temperature 153(2)
_cell_volume 1382.41(12)
_computing_structure_refinement 'SHELXL-97 (Sheldrick, 1997)'
_computing_structure_solution 'SHELXS-97 (Sheldrick, 1990)'
_diffrn_ambient_temperature 153(2)
_diffrn_measured_fraction_theta_full 0.986
_diffrn_measured_fraction_theta_max 0.986
_diffrn_radiation_monochromator graphite
_diffrn_radiation_source 'fine-focus sealed tube'
_diffrn_radiation_type MoK\a
_diffrn_radiation_wavelength 0.71070
_diffrn_reflns_av_R_equivalents 0.0000
_diffrn_reflns_av_sigmaI/netI 0.0337
_diffrn_reflns_limit_h_max 7
_diffrn_reflns_limit_h_min -7
_diffrn_reflns_limit_k_max 13
_diffrn_reflns_limit_k_min -13
_diffrn_reflns_limit_l_max 29
_diffrn_reflns_limit_l_min -28
_diffrn_reflns_number 3059
_diffrn_reflns_theta_full 27.47
_diffrn_reflns_theta_max 27.47
_diffrn_reflns_theta_min 3.29
_exptl_absorpt_coefficient_mu 2.981
_exptl_absorpt_correction_T_max 0.6633
_exptl_absorpt_correction_T_min 0.5228
_exptl_crystal_density_diffrn 1.591
_exptl_crystal_density_method 'not measured'
_exptl_crystal_F_000 680
_exptl_crystal_size_max 0.25
_exptl_crystal_size_mid 0.20
_exptl_crystal_size_min 0.15
_refine_diff_density_max 1.014
_refine_diff_density_min -0.470
_refine_diff_density_rms 0.062
_refine_ls_abs_structure_details 'Flack H D (1983), Acta Cryst. A39, 876-881'
_refine_ls_abs_structure_Flack 0.000(12)
_refine_ls_extinction_coef 0.0062(14)
_refine_ls_extinction_expression Fc^*^=kFc[1+0.001xFc^2^\l^3^/sin(2\q)]^-1/4^
_refine_ls_extinction_method SHELXL
_refine_ls_goodness_of_fit_ref 1.050
_refine_ls_hydrogen_treatment mixed
_refine_ls_matrix_type full
_refine_ls_number_parameters 206
_refine_ls_number_reflns 3059
_refine_ls_number_restraints 154
_refine_ls_restrained_S_all 1.064
_refine_ls_R_factor_all 0.0548
_refine_ls_R_factor_gt 0.0412
_refine_ls_shift/su_max 0.466
_refine_ls_shift/su_mean 0.007
_refine_ls_structure_factor_coef Fsqd
_refine_ls_weighting_details 'calc w=1/[\s^2^(Fo^2^)+(0.0387P)^2^+1.2420P] where P=(Fo^2^+2Fc^2^)/3'
_refine_ls_weighting_scheme calc
_refine_ls_wR_factor_gt 0.0899
_refine_ls_wR_factor_ref 0.0975
_reflns_number_gt 2579
_reflns_number_total 3059
_reflns_threshold_expression >2sigma(I)
_cod_data_source_file ja908626k_si_003.cif
_cod_data_source_block 85chair
_cod_database_code 4101666

loop_
_symmetry_equiv_pos_as_xyz
'x, y, z'
'-x+1/2, -y, z+1/2'
'x+1/2, -y+1/2, -z'
'-x, y+1/2, -z+1/2'

loop_
_atom_site_label
_atom_site_type_symbol
_atom_site_fract_x
_atom_site_fract_y
_atom_site_fract_z
_atom_site_U_iso_or_equiv
_atom_site_adp_type
_atom_site_occupancy
_atom_site_symmetry_multiplicity
_atom_site_calc_flag
_atom_site_refinement_flags
_atom_site_disorder_assembly
_atom_site_disorder_group
O1 O 0.1682(4) 0.45099(19) 0.39422(8) 0.0267(4) Uani 1 1 d . . .
O2 O 0.3475(5) 0.2118(2) 0.43752(10) 0.0413(6) Uani 1 1 d . . .
O3 O 0.5166(4) 0.2709(2) 0.35134(9) 0.0332(5) Uani 1 1 d . A .
O4 O 0.2293(5) 0.8002(2) 0.42262(12) 0.0459(7) Uani 1 1 d . . .
C1 C 0.3811(7) 0.5148(3) 0.30532(14) 0.0396(8) Uani 1 1 d D . .
H1 H 0.5106 0.4857 0.2925 0.048 Uiso 1 1 d R A .
Br1A Br 0.1747(4) 0.4052(2) 0.26050(10) 0.0431(5) Uani 0.35 1 d PDU A 1
C2A C 0.251(2) 0.6436(7) 0.2893(3) 0.045(2) Uani 0.35 1 d PDU A 1
H2AA H 0.2680 0.6622 0.2472 0.054 Uiso 0.35 1 calc PR A 1
H2AB H 0.0824 0.6369 0.2985 0.054 Uiso 0.35 1 calc PR A 1
C3A C 0.363(3) 0.7493(7) 0.3257(3) 0.046(3) Uani 0.35 1 d PDU A 1
H3AA H 0.5337 0.7514 0.3185 0.055 Uiso 0.35 1 calc PR A 1
H3AB H 0.2972 0.8326 0.3144 0.055 Uiso 0.35 1 calc PR A 1
C4 C 0.3164(6) 0.7243(3) 0.38952(15) 0.0355(7) Uani 1 1 d DU . .
C5 C 0.4469(5) 0.6071(3) 0.41102(14) 0.0290(7) Uani 1 1 d U A .
C6 C 0.3458(6) 0.5606(3) 0.46995(13) 0.0337(7) Uani 1 1 d U . .
H6A H 0.4700 0.5514 0.4997 0.040 Uiso 1 1 calc R A .
H6B H 0.2247 0.6194 0.4847 0.040 Uiso 1 1 calc R . .
C7 C 0.2419(5) 0.4330(3) 0.45400(12) 0.0293(6) Uani 1 1 d U A .
H7 H 0.1135 0.4051 0.4806 0.035 Uiso 1 1 calc R . .
C8 C 0.4381(6) 0.3367(3) 0.44800(13) 0.0306(7) Uani 1 1 d U . .
H8 H 0.5511 0.3395 0.4812 0.037 Uiso 1 1 calc R A .
C9 C 0.4296(6) 0.1643(3) 0.38321(13) 0.0283(7) Uani 1 1 d U . .
C10 C 0.5494(5) 0.3769(3) 0.38910(13) 0.0278(7) Uani 1 1 d U A .
H10 H 0.7170 0.4021 0.3930 0.033 Uiso 1 1 calc R . .
C11 C 0.3907(5) 0.4882(3) 0.37109(12) 0.0251(6) Uani 1 1 d U A .
C12 C 0.7047(6) 0.6460(4) 0.41518(18) 0.0444(9) Uani 1 1 d U . .
H12A H 0.7651 0.6636 0.3760 0.067 Uiso 1 1 calc R A .
H12B H 0.7947 0.5767 0.4328 0.067 Uiso 1 1 calc R . .
H12C H 0.7189 0.7223 0.4394 0.067 Uiso 1 1 calc R . .
C13 C 0.6233(6) 0.0700(3) 0.39341(14) 0.0375(7) Uani 1 1 d U A .
H13A H 0.7511 0.1114 0.4146 0.056 Uiso 1 1 calc R . .
H13B H 0.6810 0.0387 0.3558 0.056 Uiso 1 1 calc R . .
H13C H 0.5639 -0.0014 0.4165 0.056 Uiso 1 1 calc R . .
C14 C 0.2247(6) 0.1084(4) 0.35058(18) 0.0446(9) Uani 1 1 d U A .
H14A H 0.1570 0.0389 0.3734 0.067 Uiso 1 1 calc R . .
H14B H 0.2778 0.0757 0.3128 0.067 Uiso 1 1 calc R . .
H14C H 0.1065 0.1743 0.3443 0.067 Uiso 1 1 calc R . .

loop_
_atom_site_aniso_label
_atom_site_aniso_U_11
_atom_site_aniso_U_22
_atom_site_aniso_U_33
_atom_site_aniso_U_23
_atom_site_aniso_U_13
_atom_site_aniso_U_12
O1 0.0250(10) 0.0356(11) 0.0194(9) 0.0000(8) 0.0026(8) -0.0040(9)
O2 0.0586(16) 0.0289(11) 0.0363(12) -0.0014(10) 0.0213(13) -0.0008(11)
O3 0.0471(14) 0.0246(11) 0.0278(11) -0.0026(9) 0.0099(10) -0.0020(10)
O4 0.0558(16) 0.0325(13) 0.0492(15) -0.0026(11) 0.0139(13) 0.0109(11)
C1 0.048(2) 0.0424(19) 0.0284(15) -0.0012(14) 0.0073(16) -0.0071(17)
Br1 0.0514(7) 0.0962(11) 0.0297(5) 0.0090(5) -0.0160(4) -0.0151(6)
C2 0.059(3) 0.042(3) 0.034(2) 0.008(2) 0.009(3) 0.002(3)
C3 0.052(4) 0.052(3) 0.041(3) 0.014(2) 0.003(3) 0.022(3)
Br1A 0.0601(13) 0.0444(9) 0.0250(8) 0.0036(6) -0.0099(8) -0.0078(8)
C2A 0.060(4) 0.044(4) 0.030(4) 0.010(3) 0.003(4) 0.005(4)
C3A 0.052(5) 0.048(4) 0.038(4) 0.005(4) 0.005(4) 0.018(4)
C4 0.0368(18) 0.0288(15) 0.0409(18) -0.0011(14) 0.0076(16) 0.0018(14)
C5 0.0256(15) 0.0271(15) 0.0344(16) -0.0056(12) 0.0012(12) -0.0006(12)
C6 0.0425(18) 0.0341(15) 0.0245(14) -0.0046(13) -0.0018(13) 0.0034(15)
C7 0.0303(15) 0.0358(16) 0.0217(13) 0.0005(12) 0.0021(11) 0.0030(14)
C8 0.0370(17) 0.0278(16) 0.0270(15) 0.0002(12) 0.0018(13) 0.0047(14)
C9 0.0325(16) 0.0278(15) 0.0247(14) -0.0003(12) 0.0053(13) -0.0008(13)
C10 0.0261(15) 0.0268(15) 0.0305(15) -0.0079(12) 0.0025(12) 0.0017(12)
C11 0.0242(15) 0.0281(14) 0.0231(13) -0.0019(11) 0.0023(12) -0.0040(12)
C12 0.0312(18) 0.046(2) 0.056(2) -0.0115(17) -0.0045(16) -0.0096(16)
C13 0.0412(18) 0.0406(18) 0.0308(15) 0.0009(14) 0.0003(14) 0.0100(17)
C14 0.0376(19) 0.0430(19) 0.053(2) 0.0079(17) -0.0026(17) -0.0080(16)

loop_
_atom_type_symbol
_atom_type_description
_atom_type_scat_dispersion_real
_atom_type_scat_dispersion_imag
_atom_type_scat_source
C C 0.0033 0.0016 'International Tables Vol C Tables 4.2.6.8 and 6.1.1.4'
H H 0.0000 0.0000 'International Tables Vol C Tables 4.2.6.8 and 6.1.1.4'
O O 0.0106 0.0060 'International Tables Vol C Tables 4.2.6.8 and 6.1.1.4'
Br Br -0.2901 2.4595 'International Tables Vol C Tables 4.2.6.8 and 6.1.1.4'

loop_
_geom_angle_atom_site_label_1
_geom_angle_atom_site_label_2
_geom_angle_atom_site_label_3
_geom_angle
_geom_angle_site_symmetry_1
_geom_angle_site_symmetry_3
_geom_angle_publ_flag
C11 O1 C7 97.3(2) . . ?
C9 O2 C8 110.5(2) . . ?
C10 O3 C9 110.5(2) . . ?
C2 C1 C11 114.0(3) . . ?
C2 C1 C2A 39.2(5) . . ?
C11 C1 C2A 113.5(4) . . ?
C2 C1 Br1 115.5(4) . . ?
C11 C1 Br1 111.8(2) . . ?
C2A C1 Br1 81.8(4) . . ?
C2 C1 Br1A 123.5(3) . . ?
C11 C1 Br1A 115.6(2) . . ?
C2A C1 Br1A 95.7(4) . . ?
Br1 C1 Br1A 17.63(6) . . ?
C2 C1 H1 95.0 . . ?
C11 C1 H1 104.0 . . ?
C2A C1 H1 129.3 . . ?
Br1 C1 H1 114.9 . . ?
Br1A C1 H1 97.7 . . ?
C1 C2 C3 109.7(4) . . ?
C1 C2 H2A 109.7 . . ?
C3 C2 H2A 109.7 . . ?
C1 C2 H2B 109.7 . . ?
C3 C2 H2B 109.7 . . ?
H2A C2 H2B 108.2 . . ?
C4 C3 C2 111.0(4) . . ?
C4 C3 H3A 109.4 . . ?
C2 C3 H3A 109.4 . . ?
C4 C3 H3B 109.4 . . ?
C2 C3 H3B 109.4 . . ?
H3A C3 H3B 108.0 . . ?
C3A C2A C1 107.2(6) . . ?
C3A C2A H2AA 110.3 . . ?
C1 C2A H2AA 110.3 . . ?
C3A C2A H2AB 110.3 . . ?
C1 C2A H2AB 110.3 . . ?
H2AA C2A H2AB 108.5 . . ?
C4 C3A C2A 109.0(6) . . ?
C4 C3A H3AA 109.9 . . ?
C2A C3A H3AA 109.9 . . ?
C4 C3A H3AB 109.9 . . ?
C2A C3A H3AB 109.9 . . ?
H3AA C3A H3AB 108.3 . . ?
O4 C4 C3A 124.5(4) . . ?
O4 C4 C3 118.7(3) . . ?
C3A C4 C3 20.1(6) . . ?
O4 C4 C5 122.3(3) . . ?
C3A C4 C5 111.5(5) . . ?
C3 C4 C5 118.8(3) . . ?
C4 C5 C12 106.0(3) . . ?
C4 C5 C6 110.8(3) . . ?
C12 C5 C6 112.9(3) . . ?
C4 C5 C11 110.6(3) . . ?
C12 C5 C11 116.2(3) . . ?
C6 C5 C11 100.3(2) . . ?
C7 C6 C5 102.5(2) . . ?
C7 C6 H6A 111.3 . . ?
C5 C6 H6A 111.3 . . ?
C7 C6 H6B 111.3 . . ?
C5 C6 H6B 111.3 . . ?
H6A C6 H6B 109.2 . . ?
O1 C7 C6 103.2(2) . . ?
O1 C7 C8 102.5(2) . . ?
C6 C7 C8 108.8(3) . . ?
O1 C7 H7 113.7 . . ?
C6 C7 H7 113.7 . . ?
C8 C7 H7 113.7 . . ?
O2 C8 C7 111.1(3) . . ?
O2 C8 C10 104.7(2) . . ?
C7 C8 C10 101.6(2) . . ?
O2 C8 H8 112.9 . . ?
C7 C8 H8 112.9 . . ?
C10 C8 H8 112.9 . . ?
O2 C9 O3 106.7(2) . . ?
O2 C9 C13 109.8(3) . . ?
O3 C9 C13 109.9(3) . . ?
O2 C9 C14 108.3(3) . . ?
O3 C9 C14 108.9(3) . . ?
C13 C9 C14 113.1(3) . . ?
O3 C10 C11 110.8(2) . . ?
O3 C10 C8 105.1(2) . . ?
C11 C10 C8 101.5(2) . . ?
O3 C10 H10 112.9 . . ?
C11 C10 H10 112.9 . . ?
C8 C10 H10 112.9 . . ?
O1 C11 C1 112.4(3) . . ?
O1 C11 C10 102.6(2) . . ?
C1 C11 C10 115.1(3) . . ?
O1 C11 C5 100.5(2) . . ?
C1 C11 C5 115.5(2) . . ?
C10 C11 C5 109.0(2) . . ?
C5 C12 H12A 109.5 . . ?
C5 C12 H12B 109.5 . . ?
H12A C12 H12B 109.5 . . ?
C5 C12 H12C 109.5 . . ?
H12A C12 H12C 109.5 . . ?
H12B C12 H12C 109.5 . . ?
C9 C13 H13A 109.5 . . ?
C9 C13 H13B 109.5 . . ?
H13A C13 H13B 109.5 . . ?
C9 C13 H13C 109.5 . . ?
H13A C13 H13C 109.5 . . ?
H13B C13 H13C 109.5 . . ?
C9 C14 H14A 109.5 . . ?
C9 C14 H14B 109.5 . . ?
H14A C14 H14B 109.5 . . ?
C9 C14 H14C 109.5 . . ?
H14A C14 H14C 109.5 . . ?
H14B C14 H14C 109.5 . . ?

loop_
_geom_bond_atom_site_label_1
_geom_bond_atom_site_label_2
_geom_bond_distance
_geom_bond_site_symmetry_2
_geom_bond_publ_flag
O1 C11 1.435(4) . ?
O1 C7 1.446(3) . ?
O2 C9 1.422(4) . ?
O2 C8 1.434(4) . ?
O3 C10 1.425(4) . ?
O3 C9 1.429(4) . ?
O4 C4 1.210(4) . ?
C1 C2 1.496(6) . ?
C1 C11 1.535(4) . ?
C1 C2A 1.591(8) . ?
C1 Br1 1.924(4) . ?
C1 Br1A 1.945(4) . ?
C1 H1 0.8545 . ?
C2 C3 1.540(7) . ?
C2 H2A 0.9900 . ?
C2 H2B 0.9900 . ?
C3 C4 1.511(6) . ?
C3 H3A 0.9900 . ?
C3 H3B 0.9900 . ?
C2A C3A 1.532(9) . ?
C2A H2AA 0.9900 . ?
C2A H2AB 0.9900 . ?
C3A C4 1.511(8) . ?
C3A H3AA 0.9900 . ?
C3A H3AB 0.9900 . ?
C4 C5 1.524(5) . ?
C5 C12 1.535(5) . ?
C5 C6 1.550(4) . ?
C5 C11 1.583(4) . ?
C6 C7 1.514(5) . ?
C6 H6A 0.9900 . ?
C6 H6B 0.9900 . ?
C7 C8 1.520(4) . ?
C7 H7 1.0000 . ?
C8 C10 1.552(4) . ?
C8 H8 1.0000 . ?
C9 C13 1.507(4) . ?
C9 C14 1.511(5) . ?
C10 C11 1.539(4) . ?
C10 H10 1.0000 . ?
C12 H12A 0.9800 . ?
C12 H12B 0.9800 . ?
C12 H12C 0.9800 . ?
C13 H13A 0.9800 . ?
C13 H13B 0.9800 . ?
C13 H13C 0.9800 . ?
C14 H14A 0.9800 . ?
C14 H14B 0.9800 . ?
C14 H14C 0.9800 . ?

loop_
_geom_torsion_atom_site_label_1
_geom_torsion_atom_site_label_2
_geom_torsion_atom_site_label_3
_geom_torsion_atom_site_label_4
_geom_torsion
_geom_torsion_site_symmetry_1
_geom_torsion_site_symmetry_2
_geom_torsion_site_symmetry_3
_geom_torsion_site_symmetry_4
_geom_torsion_publ_flag
C11 C1 C2 C3 -52.5(6) . . . . ?
C2A C1 C2 C3 45.8(5) . . . . ?
Br1 C1 C2 C3 79.0(5) . . . . ?
Br1A C1 C2 C3 97.1(4) . . . . ?
C1 C2 C3 C4 60.9(7) . . . . ?
C2 C1 C2A C3A -47.4(6) . . . . ?
C11 C1 C2A C3A 52.3(8) . . . . ?
Br1 C1 C2A C3A 162.5(7) . . . . ?
Br1A C1 C2A C3A 173.4(6) . . . . ?
C1 C2A C3A C4 -64.7(10) . . . . ?
C2A C3A C4 O4 -126.5(6) . . . . ?
C2A C3A C4 C3 -47.0(8) . . . . ?
C2A C3A C4 C5 68.3(9) . . . . ?
C2 C3 C4 O4 169.8(4) . . . . ?
C2 C3 C4 C3A 57.3(10) . . . . ?
C2 C3 C4 C5 -16.3(7) . . . . ?
O4 C4 C5 C12 -92.4(4) . . . . ?
C3A C4 C5 C12 73.2(6) . . . . ?
C3 C4 C5 C12 93.9(5) . . . . ?
O4 C4 C5 C6 30.5(4) . . . . ?
C3A C4 C5 C6 -164.0(5) . . . . ?
C3 C4 C5 C6 -143.3(4) . . . . ?
O4 C4 C5 C11 140.7(3) . . . . ?
C3A C4 C5 C11 -53.7(6) . . . . ?
C3 C4 C5 C11 -33.0(5) . . . . ?
C4 C5 C6 C7 113.9(3) . . . . ?
C12 C5 C6 C7 -127.3(3) . . . . ?
C11 C5 C6 C7 -3.0(3) . . . . ?
C11 O1 C7 C6 56.6(3) . . . . ?
C11 O1 C7 C8 -56.4(3) . . . . ?
C5 C6 C7 O1 -31.8(3) . . . . ?
C5 C6 C7 C8 76.6(3) . . . . ?
C9 O2 C8 C7 119.7(3) . . . . ?
C9 O2 C8 C10 10.8(3) . . . . ?
O1 C7 C8 O2 -75.9(3) . . . . ?
C6 C7 C8 O2 175.3(2) . . . . ?
O1 C7 C8 C10 34.9(3) . . . . ?
C6 C7 C8 C10 -73.8(3) . . . . ?
C8 O2 C9 O3 -16.4(3) . . . . ?
C8 O2 C9 C13 102.7(3) . . . . ?
C8 O2 C9 C14 -133.4(3) . . . . ?
C10 O3 C9 O2 15.5(3) . . . . ?
C10 O3 C9 C13 -103.5(3) . . . . ?
C10 O3 C9 C14 132.2(3) . . . . ?
C9 O3 C10 C11 -117.5(3) . . . . ?
C9 O3 C10 C8 -8.7(3) . . . . ?
O2 C8 C10 O3 -1.2(3) . . . . ?
C7 C8 C10 O3 -116.9(3) . . . . ?
O2 C8 C10 C11 114.2(3) . . . . ?
C7 C8 C10 C11 -1.4(3) . . . . ?
C7 O1 C11 C1 179.3(2) . . . . ?
C7 O1 C11 C10 55.1(2) . . . . ?
C7 O1 C11 C5 -57.3(2) . . . . ?
C2 C1 C11 O1 115.8(4) . . . . ?
C2A C1 C11 O1 72.8(5) . . . . ?
Br1 C1 C11 O1 -17.5(3) . . . . ?
Br1A C1 C11 O1 -36.4(3) . . . . ?
C2 C1 C11 C10 -127.3(4) . . . . ?
C2A C1 C11 C10 -170.3(5) . . . . ?
Br1 C1 C11 C10 99.4(3) . . . . ?
Br1A C1 C11 C10 80.6(3) . . . . ?
C2 C1 C11 C5 1.2(5) . . . . ?
C2A C1 C11 C5 -41.8(6) . . . . ?
Br1 C1 C11 C5 -132.1(2) . . . . ?
Br1A C1 C11 C5 -151.0(2) . . . . ?
O3 C10 C11 O1 78.4(3) . . . . ?
C8 C10 C11 O1 -32.8(3) . . . . ?
O3 C10 C11 C1 -44.0(4) . . . . ?
C8 C10 C11 C1 -155.2(3) . . . . ?
O3 C10 C11 C5 -175.7(2) . . . . ?
C8 C10 C11 C5 73.1(3) . . . . ?
C4 C5 C11 O1 -80.0(3) . . . . ?
C12 C5 C11 O1 159.0(3) . . . . ?
C6 C5 C11 O1 36.9(3) . . . . ?
C4 C5 C11 C1 41.2(4) . . . . ?
C12 C5 C11 C1 -79.8(4) . . . . ?
C6 C5 C11 C1 158.2(3) . . . . ?
C4 C5 C11 C10 172.6(2) . . . . ?
C12 C5 C11 C10 51.6(4) . . . . ?
C6 C5 C11 C10 -70.4(3) . . . . ?
